data_7117546
loop_
_publ_author_name
'L. H. Blair'
'A. Colakel'
'R. M. Vrcelj'
'I. Sinclair'
'S. J. Coles'

_publ_section_title
;
 Metal-organic fireworks: MOFs as integrated structural scaffolds for
 pyrotechnic materials
;
_journal_name_full Chem.Commun.
_journal_page_first 12185
_journal_paper_doi 10.1039/C5cc04174K
_journal_volume 51
_journal_year 2015
_chemical_absolute_configuration ad
_chemical_formula_moiety 'C8 H2 F4 N O8 Sr, C5 H6 N'
_chemical_formula_sum 'C13 H8 F4 N2 O8 Sr'
_chemical_formula_weight 483.83
_chemical_name_systematic
;
 ?
;
_space_group_crystal_system orthorhombic
_space_group_IT_number 33
_space_group_name_Hall 'P 2c -2n'
_space_group_name_H-M_alt 'P n a 21'
_symmetry_space_group_name_Hall 'P 2c -2n'
_symmetry_space_group_name_H-M 'P n a 21'
_atom_sites_solution_hydrogens mixed
_atom_sites_solution_primary iterative
_audit_creation_date 2015-01-03
_audit_creation_method
;
Olex2 1.2
(compiled 2014.12.26 svn.r3119 for OlexSys, GUI svn.r4975)
;
_audit_update_record
;
2015-01-30 deposited with the CCDC.
2015-06-23 downloaded from the CCDC.
;
_cell_angle_alpha 90
_cell_angle_beta 90
_cell_angle_gamma 90
_cell_formula_units_Z 4
_cell_length_a 14.2686(10)
_cell_length_b 16.7326(11)
_cell_length_c 7.0181(5)
_cell_measurement_reflns_used 0
_cell_measurement_temperature 100(2)
_cell_measurement_theta_max 27.5
_cell_measurement_theta_min 2.4
_cell_volume 1675.6(2)
_computing_cell_refinement 'CrystalClear-SM Expert 3.1 b27 (Rigaku, 2013)'
_computing_data_collection 'CrystalClear-SM Expert 3.1 b27 (Rigaku, 2013)'
_computing_data_reduction 'CrystalClear-SM Expert 3.1 b27 (Rigaku, 2013)'
_computing_molecular_graphics 'Olex2 (Dolomanov et al., 2009)'
_computing_publication_material 'Olex2 (Dolomanov et al., 2009)'
_computing_structure_refinement 'ShelXL (Sheldrick, 2008)'
_computing_structure_solution
;
Superflip (Palatinus & Chapuis, 2007;Palatinus & van der Lee, 2008;
Palatinus et al., 2012)
;
_diffrn_ambient_temperature 100(2)
_diffrn_detector 'CCD area detector'
_diffrn_detector_area_resol_mean 28.5714
_diffrn_detector_type 'Rigaku HG Saturn724+ (2x2 bin mode)'
_diffrn_measured_fraction_theta_full 0.983
_diffrn_measured_fraction_theta_max 0.986
_diffrn_measurement_details
;
scan:
    Number of images: 218
               Slice: -87.0000 - 22.0000
         Image width: 0.5000
            Exp time: 40.0000
       Rotation axis: Omega
               Omega: 0.0000
               Kappa: -72.0000
                 Phi: -180.0000
                 XTD: 44.8672
              2theta: -17.0328
scan:
    Number of images: 190
               Slice: -22.0000 - 73.0000
         Image width: 0.5000
            Exp time: 40.0000
       Rotation axis: Omega
               Omega: 0.0000
               Kappa: 54.0000
                 Phi: -60.0000
                 XTD: 44.8672
              2theta: -17.0328
scan:
    Number of images: 172
               Slice: -64.0000 - 22.0000
         Image width: 0.5000
            Exp time: 40.0000
       Rotation axis: Omega
               Omega: 0.0000
               Kappa: -72.0000
                 Phi: 0.0000
                 XTD: 44.8672
              2theta: -17.0328
scan:
    Number of images: 86
               Slice: -16.0000 - 27.0000
         Image width: 0.5000
            Exp time: 40.0000
       Rotation axis: Omega
               Omega: 0.0000
               Kappa: 72.0000
                 Phi: 60.0000
                 XTD: 44.8672
              2theta: -17.0328
scan:
    Number of images: 70
               Slice: -27.0000 - 8.0000
         Image width: 0.5000
            Exp time: 40.0000
       Rotation axis: Omega
               Omega: 0.0000
               Kappa: 72.0000
                 Phi: 90.0000
                 XTD: 44.8672
              2theta: -17.0328
scan:
    Number of images: 78
               Slice: 4.0000 - 43.0000
         Image width: 0.5000
            Exp time: 40.0000
       Rotation axis: Omega
               Omega: 0.0000
               Kappa: 0.0000
                 Phi: 90.0000
                 XTD: 44.8672
              2theta: -17.0328
scan:
    Number of images: 30
               Slice: -41.0000 - -26.0000
         Image width: 0.5000
            Exp time: 40.0000
       Rotation axis: Omega
               Omega: 0.0000
               Kappa: 36.0000
                 Phi: -180.0000
                 XTD: 44.8672
              2theta: -17.0328
scan:
    Number of images: 200
               Slice: -27.0000 - 73.0000
         Image width: 0.5000
            Exp time: 40.0000
       Rotation axis: Omega
               Omega: 0.0000
               Kappa: 72.0000
                 Phi: 30.0000
                 XTD: 44.8672
              2theta: -17.0328
scan:
    Number of images: 62
               Slice: -66.0000 - -35.0000
         Image width: 0.5000
            Exp time: 40.0000
       Rotation axis: Omega
               Omega: 0.0000
               Kappa: -72.0000
                 Phi: -90.0000
                 XTD: 44.8672
              2theta: -17.0328
;
_diffrn_measurement_device 'four-circle \k diffractometer'
_diffrn_measurement_device_type 'Rigaku AFC12 (Right)'
_diffrn_measurement_method 'profile data from \w-scans'
_diffrn_measurement_specimen_support 'MiTeGen MicroMesh'
_diffrn_orient_matrix_type d*Trek
_diffrn_orient_matrix_UB_11 0.129455
_diffrn_orient_matrix_UB_12 -0.054461
_diffrn_orient_matrix_UB_13 -0.024053
_diffrn_orient_matrix_UB_21 -0.003826
_diffrn_orient_matrix_UB_22 -0.035681
_diffrn_orient_matrix_UB_23 0.060199
_diffrn_orient_matrix_UB_31 -0.024757
_diffrn_orient_matrix_UB_32 -0.046088
_diffrn_orient_matrix_UB_33 -0.028891
_diffrn_radiation_collimation 0.3
_diffrn_radiation_monochromator 'Confocal mirrors, HF Varimax'
_diffrn_radiation_probe x-ray
_diffrn_radiation_type MoK\a
_diffrn_radiation_wavelength 0.71075
_diffrn_reflns_av_R_equivalents 0.0589
_diffrn_reflns_av_unetI/netI 0.0314
_diffrn_reflns_laue_measured_fraction_full 0.983
_diffrn_reflns_laue_measured_fraction_max 0.986
_diffrn_reflns_limit_h_max 18
_diffrn_reflns_limit_h_min -17
_diffrn_reflns_limit_k_max 20
_diffrn_reflns_limit_k_min -21
_diffrn_reflns_limit_l_max 9
_diffrn_reflns_limit_l_min -9
_diffrn_reflns_number 17674
_diffrn_reflns_point_group_measured_fraction_full 0.987
_diffrn_reflns_point_group_measured_fraction_max 0.989
_diffrn_reflns_theta_full 25.242
_diffrn_reflns_theta_max 27.529
_diffrn_reflns_theta_min 2.822
_diffrn_source 'Rotating Anode'
_diffrn_source_current 55.0
_diffrn_source_power 2.475
_diffrn_source_target Mo
_diffrn_source_type 'Rotating Anode'
_diffrn_source_voltage 45.0
_exptl_absorpt_coefficient_mu 3.309
_exptl_absorpt_correction_T_max 1.000
_exptl_absorpt_correction_T_min 0.794
_exptl_absorpt_correction_type multi-scan
_exptl_absorpt_process_details 'CrystalClear-SM Expert 3.1 b27 (Rigaku, 2013)'
_exptl_crystal_colour colourless
_exptl_crystal_colour_primary colourless
_exptl_crystal_density_diffrn 1.918
_exptl_crystal_description Plate
_exptl_crystal_F_000 952
_exptl_crystal_size_max 0.11
_exptl_crystal_size_mid 0.04
_exptl_crystal_size_min 0.03
_refine_diff_density_max 0.659
_refine_diff_density_min -0.489
_refine_diff_density_rms 0.106
_refine_ls_abs_structure_details
;
 Flack x determined using 1612 quotients [(I+)-(I-)]/[(I+)+(I-)]
 (Parsons and Flack (2004), Acta Cryst. A60, s61).
;
_refine_ls_abs_structure_Flack 0.011(7)
_refine_ls_extinction_coef .
_refine_ls_extinction_method none
_refine_ls_goodness_of_fit_ref 1.030
_refine_ls_hydrogen_treatment constr
_refine_ls_matrix_type full
_refine_ls_number_parameters 257
_refine_ls_number_reflns 3743
_refine_ls_number_restraints 1
_refine_ls_restrained_S_all 1.030
_refine_ls_R_factor_all 0.0377
_refine_ls_R_factor_gt 0.0372
_refine_ls_shift/su_max 0.001
_refine_ls_shift/su_mean 0.000
_refine_ls_structure_factor_coef Fsqd
_refine_ls_weighting_details 'w=1/[\s^2^(Fo^2^)+(0.0845P)^2^+0.0518P] where P=(Fo^2^+2Fc^2^)/3'
_refine_ls_weighting_scheme calc
_refine_ls_wR_factor_gt 0.1031
_refine_ls_wR_factor_ref 0.1038
_reflns_Friedel_coverage 0.854
_reflns_friedel_fraction_full 0.993
_reflns_friedel_fraction_max 0.993
_reflns_number_gt 3662
_reflns_number_total 3743
_reflns_threshold_expression 'I > 2\s(I)'
_cod_data_source_file c5cc04174k2.cif
_cod_data_source_block sr_fbdc_2
_cod_database_code 7117546
_shelxl_version_number 2013-3
_shelx_space_group_comment
;
The symmetry employed for this shelxl refinement is uniquely defined
by the following loop, which should always be used as a source of
symmetry information in preference to the above space-group names.
They are only intended as comments.
;
_olex2_refinement_description
;
1. Twinned data refinement
 Scales: 0.54532 0.45468
2. Fixed Uiso
 At 1.2 times of:
  All C(H) groups, All N(H) groups
 At 1.5 times of:
  All O(H,H) groups
3.a Free rotating group:
 O1W(H1WA,H1WB)
3.b Aromatic/amide H refined with riding coordinates:
 N101(H101), C101(H10A), C102(H102), C103(H103), C104(H104), C105(H105)
;
_olex2_date_sample_data_collection 14/06/2014
_olex2_submission_original_sample_id '2014lhb055, lhb4_050_02'
_olex2_submission_special_instructions 'No special instructions were received'

loop_
_space_group_symop_operation_xyz
'x, y, z'
'-x, -y, z+1/2'
'-x+1/2, y+1/2, z+1/2'
'x+1/2, -y+1/2, z'

loop_
_atom_site_label
_atom_site_type_symbol
_atom_site_fract_x
_atom_site_fract_y
_atom_site_fract_z
_atom_site_U_iso_or_equiv
_atom_site_adp_type
_atom_site_occupancy
_atom_site_site_symmetry_order
_atom_site_calc_flag
_atom_site_refinement_flags_posn
_atom_site_refinement_flags_adp
_atom_site_refinement_flags_occupancy
_atom_site_disorder_assembly
_atom_site_disorder_group
Sr1 Sr 0.42725(2) 0.53210(2) -0.03314(10) 0.01617(14) Uani 1 1 d . . . . .
F1 F 0.48053(18) 0.74490(15) 0.6169(4) 0.0261(5) Uani 1 1 d . . . . .
F2 F 0.37575(19) 0.87751(14) 0.6121(4) 0.0279(5) Uani 1 1 d . . . . .
F4 F 0.12703(18) 0.73259(16) 0.3323(4) 0.0302(6) Uani 1 1 d . . . . .
F5 F 0.23331(19) 0.60104(15) 0.3284(4) 0.0287(6) Uani 1 1 d . . . . .
O1 O 0.4400(2) 0.5653(2) 0.3119(5) 0.0226(7) Uani 1 1 d . . . . .
O1W O 0.56871(18) 0.6271(2) -0.0289(8) 0.0271(6) Uani 1 1 d . . . . .
H1WA H 0.6040 0.6284 -0.1263 0.041 Uiso 1 1 d G . . . .
H1WB H 0.6018 0.6209 0.0706 0.041 Uiso 1 1 d G . . . .
O2 O 0.4483(3) 0.5682(2) 0.6257(5) 0.0238(7) Uani 1 1 d . . . . .
O3 O 0.1719(3) 0.9165(2) 0.6315(5) 0.0286(8) Uani 1 1 d . . . . .
O4 O 0.1605(2) 0.90913(19) 0.3164(5) 0.0261(7) Uani 1 1 d . . . . .
O11 O 0.2118(2) 0.7140(2) -0.0914(6) 0.0398(9) Uani 1 1 d . . . . .
O12 O 0.2499(2) 0.58832(19) -0.1235(5) 0.0319(7) Uani 1 1 d . . . . .
O13 O 0.3521(2) 0.67343(16) -0.0252(6) 0.0265(6) Uani 1 1 d . . . . .
N11 N 0.2686(3) 0.6591(2) -0.0816(5) 0.0265(8) Uani 1 1 d . . . . .
C1 C 0.4200(2) 0.5943(2) 0.4690(12) 0.0190(7) Uani 1 1 d . . . . .
C2 C 0.3598(3) 0.6691(2) 0.4722(7) 0.0205(7) Uani 1 1 d . . . . .
C3 C 0.3925(3) 0.7404(2) 0.5460(6) 0.0213(7) Uani 1 1 d . . . . .
C4 C 0.3383(3) 0.8089(2) 0.5458(6) 0.0209(7) Uani 1 1 d . . . . .
C5 C 0.2474(3) 0.8089(2) 0.4757(8) 0.0213(7) Uani 1 1 d . . . . .
C6 C 0.1877(3) 0.8842(2) 0.4756(8) 0.0215(7) Uani 1 1 d . . . . .
C7 C 0.2144(3) 0.7370(2) 0.4013(6) 0.0223(8) Uani 1 1 d . . . . .
C8 C 0.2696(3) 0.6687(2) 0.4006(6) 0.0220(8) Uani 1 1 d . . . . .
N101 N 0.0912(4) 0.3251(3) 0.5237(7) 0.0354(9) Uani 1 1 d . . . . .
H101 H 0.1084 0.2754 0.5026 0.042 Uiso 1 1 calc R . . . .
C101 C 0.1566(4) 0.3786(3) 0.5602(7) 0.0352(10) Uani 1 1 d . . . . .
H10A H 0.2204 0.3627 0.5642 0.042 Uiso 1 1 calc R . . . .
C102 C 0.1334(5) 0.4562(3) 0.5922(10) 0.0392(13) Uani 1 1 d . . . . .
H102 H 0.1806 0.4944 0.6207 0.047 Uiso 1 1 calc R . . . .
C103 C 0.0401(5) 0.4789(4) 0.5829(10) 0.0423(13) Uani 1 1 d . . . . .
H103 H 0.0226 0.5330 0.6035 0.051 Uiso 1 1 calc R . . . .
C104 C -0.0271(4) 0.4217(5) 0.5432(9) 0.0497(15) Uani 1 1 d . . . . .
H104 H -0.0914 0.4361 0.5337 0.060 Uiso 1 1 calc R . . . .
C105 C 0.0007(4) 0.3428(4) 0.5173(8) 0.0432(14) Uani 1 1 d . . . . .
H105 H -0.0445 0.3022 0.4954 0.052 Uiso 1 1 calc R . . . .

loop_
_atom_site_aniso_label
_atom_site_aniso_U_11
_atom_site_aniso_U_22
_atom_site_aniso_U_33
_atom_site_aniso_U_23
_atom_site_aniso_U_13
_atom_site_aniso_U_12
Sr1 0.0175(2) 0.0145(2) 0.0165(2) -0.00011(15) -0.00011(17) -0.00002(9)
F1 0.0191(12) 0.0263(12) 0.0330(12) -0.0035(10) -0.0063(10) 0.0019(9)
F2 0.0296(14) 0.0167(10) 0.0373(13) -0.0061(10) -0.0054(11) -0.0005(9)
F4 0.0207(13) 0.0313(13) 0.0387(14) -0.0072(11) -0.0079(11) 0.0039(10)
F5 0.0291(13) 0.0206(11) 0.0363(14) -0.0056(10) -0.0058(12) -0.0011(11)
O1 0.0252(17) 0.0219(19) 0.0206(16) -0.0004(13) 0.0000(12) 0.0062(12)
O1W 0.0265(15) 0.0328(16) 0.0220(14) 0.000(2) -0.0016(15) -0.0080(11)
O2 0.0288(17) 0.0237(18) 0.0190(15) 0.0030(13) -0.0003(14) 0.0062(14)
O3 0.0349(19) 0.0277(16) 0.0233(16) -0.0026(13) 0.0012(14) 0.0103(14)
O4 0.0261(18) 0.0244(16) 0.0277(16) -0.0014(13) -0.0031(14) 0.0066(13)
O11 0.0282(17) 0.0328(16) 0.058(2) 0.0035(16) -0.0011(15) 0.0108(13)
O12 0.0276(17) 0.0291(16) 0.0390(18) -0.0022(13) -0.0015(15) -0.0015(14)
O13 0.0258(14) 0.0222(12) 0.0316(13) -0.0019(15) -0.0032(17) 0.0023(10)
N11 0.0230(18) 0.0269(17) 0.030(2) 0.0037(13) 0.0012(13) 0.0053(14)
C1 0.0216(16) 0.0163(15) 0.0191(16) 0.000(2) 0.000(2) 0.0022(12)
C2 0.0240(17) 0.0179(14) 0.0195(14) 0.0017(18) 0.002(2) 0.0051(13)
C3 0.0183(19) 0.0229(18) 0.0228(16) -0.0004(15) -0.0009(16) 0.0022(15)
C4 0.023(2) 0.0158(16) 0.0235(16) -0.0008(15) -0.0006(15) -0.0005(14)
C5 0.0211(17) 0.0209(15) 0.0219(15) -0.0003(18) 0.004(2) 0.0041(13)
C6 0.0198(16) 0.0205(14) 0.0243(17) 0.003(2) 0.001(2) 0.0055(13)
C7 0.0165(19) 0.0235(18) 0.0268(18) -0.0011(15) -0.0021(14) 0.0034(15)
C8 0.025(2) 0.0176(16) 0.0230(16) -0.0029(14) 0.0013(15) 0.0009(15)
N101 0.045(2) 0.031(2) 0.030(2) 0.0009(16) 0.0004(18) 0.0018(18)
C101 0.030(2) 0.044(3) 0.032(2) 0.000(2) -0.0057(19) 0.006(2)
C102 0.043(3) 0.036(3) 0.038(3) -0.001(2) -0.010(3) -0.006(2)
C103 0.052(4) 0.034(3) 0.041(3) -0.002(2) -0.002(3) 0.012(3)
C104 0.027(3) 0.082(4) 0.040(3) 0.000(3) 0.002(2) 0.014(3)
C105 0.042(3) 0.053(3) 0.035(3) -0.002(2) 0.003(2) -0.022(3)

loop_
_atom_type_symbol
_atom_type_description
_atom_type_scat_dispersion_real
_atom_type_scat_dispersion_imag
_atom_type_scat_source
C C 0.0033 0.0016 'International Tables Vol C Tables 4.2.6.8 and 6.1.1.4'
H H 0.0000 0.0000 'International Tables Vol C Tables 4.2.6.8 and 6.1.1.4'
F F 0.0171 0.0103 'International Tables Vol C Tables 4.2.6.8 and 6.1.1.4'
N N 0.0061 0.0033 'International Tables Vol C Tables 4.2.6.8 and 6.1.1.4'
O O 0.0106 0.0060 'International Tables Vol C Tables 4.2.6.8 and 6.1.1.4'
Sr Sr -1.5307 3.2498 'International Tables Vol C Tables 4.2.6.8 and 6.1.1.4'

loop_
_geom_angle_atom_site_label_1
_geom_angle_atom_site_label_2
_geom_angle_atom_site_label_3
_geom_angle
_geom_angle_site_symmetry_1
_geom_angle_site_symmetry_3
O1 Sr1 O1 118.08(9) . 2_664
O1 Sr1 O1W 78.08(14) . .
O1 Sr1 O2 71.82(10) . 2_664
O1 Sr1 O3 77.22(11) . 3_544
O1 Sr1 O4 126.85(11) . 3_544
O1 Sr1 O12 102.30(11) . .
O1 Sr1 O12 138.24(11) 2_664 .
O1 Sr1 O13 78.81(12) . .
O1 Sr1 N11 90.39(10) . .
O1 Sr1 N11 150.13(11) 2_664 .
O1 Sr1 C1 24.02(18) 2_664 2_664
O1 Sr1 C1 95.65(17) . 2_664
O1 Sr1 C6 83.90(11) 2_664 3_544
O1 Sr1 C6 101.89(13) . 3_544
O1W Sr1 O1 80.13(11) . 2_664
O1W Sr1 O2 82.10(11) . 2_664
O1W Sr1 O3 149.60(14) . 3_544
O1W Sr1 O4 149.61(13) . 3_544
O1W Sr1 O12 120.64(10) . .
O1W Sr1 O13 76.15(10) . .
O1W Sr1 N11 98.62(10) . .
O1W Sr1 C1 82.35(9) . 2_664
O1W Sr1 C6 161.66(11) . 3_544
O2 Sr1 O1 48.10(8) 2_664 2_664
O2 Sr1 O1 150.75(10) 1_554 .
O2 Sr1 O1 71.19(11) 1_554 2_664
O2 Sr1 O1W 76.47(15) 1_554 .
O2 Sr1 O2 118.14(9) 1_554 2_664
O2 Sr1 O3 131.21(12) 1_554 3_544
O2 Sr1 O4 82.02(12) 1_554 3_544
O2 Sr1 O12 155.54(11) 2_664 .
O2 Sr1 O12 78.90(12) 1_554 .
O2 Sr1 O13 81.31(12) 1_554 .
O2 Sr1 N11 161.74(10) 2_664 .
O2 Sr1 N11 79.46(11) 1_554 .
O2 Sr1 C1 95.02(17) 1_554 2_664
O2 Sr1 C1 24.25(18) 2_664 2_664
O2 Sr1 C6 106.81(14) 1_554 3_544
O2 Sr1 C6 80.54(11) 2_664 3_544
O3 Sr1 O1 96.22(11) 3_544 2_664
O3 Sr1 O2 73.57(12) 3_544 2_664
O3 Sr1 O12 81.98(11) 3_544 .
O3 Sr1 N11 98.99(11) 3_544 .
O3 Sr1 C1 82.74(12) 3_544 2_664
O3 Sr1 C6 24.69(13) 3_544 3_544
O4 Sr1 O1 72.70(10) 3_544 2_664
O4 Sr1 O2 89.56(12) 3_544 2_664
O4 Sr1 O3 49.64(9) 3_544 3_544
O4 Sr1 O12 74.89(10) 3_544 .
O4 Sr1 N11 98.25(11) 3_544 .
O4 Sr1 C1 78.39(12) 3_544 2_664
O4 Sr1 C6 24.96(12) 3_544 3_544
O12 Sr1 N11 23.49(10) . .
O12 Sr1 C1 153.16(12) . 2_664
O12 Sr1 C6 77.50(10) . 3_544
O13 Sr1 O1 147.14(11) . 2_664
O13 Sr1 O2 146.42(11) . 2_664
O13 Sr1 O3 115.67(11) . 3_544
O13 Sr1 O4 121.65(11) . 3_544
O13 Sr1 O12 47.11(9) . .
O13 Sr1 N11 23.62(10) . .
O13 Sr1 C1 158.46(10) . 2_664
O13 Sr1 C6 122.05(10) . 3_544
C1 Sr1 N11 173.95(17) 2_664 .
C6 Sr1 N11 99.72(10) 3_544 .
C6 Sr1 C1 79.40(9) 3_544 2_664
Sr1 O1 Sr1 107.75(12) . 2_665
C1 O1 Sr1 92.2(3) . 2_665
C1 O1 Sr1 159.5(3) . .
Sr1 O1W H1WA 118.2 . .
Sr1 O1W H1WB 111.8 . .
H1WA O1W H1WB 109.6 . .
Sr1 O2 Sr1 109.10(12) 1_556 2_665
C1 O2 Sr1 93.8(3) . 2_665
C1 O2 Sr1 153.2(3) . 1_556
C6 O3 Sr1 91.7(2) . 3
C6 O4 Sr1 92.9(2) . 3
N11 O12 Sr1 94.2(3) . .
N11 O13 Sr1 101.9(2) . .
O11 N11 Sr1 173.8(3) . .
O11 N11 O12 123.8(4) . .
O11 N11 O13 119.5(4) . .
O12 N11 Sr1 62.3(2) . .
O12 N11 O13 116.8(4) . .
O13 N11 Sr1 54.45(18) . .
O1 C1 Sr1 63.8(2) . 2_665
O1 C1 O2 125.0(3) . .
O1 C1 C2 117.8(6) . .
O2 C1 Sr1 62.0(2) . 2_665
O2 C1 C2 117.2(6) . .
C2 C1 Sr1 168.6(2) . 2_665
C3 C2 C1 121.8(4) . .
C3 C2 C8 117.0(3) . .
C8 C2 C1 121.2(4) . .
F1 C3 C2 120.0(3) . .
F1 C3 C4 118.2(3) . .
C2 C3 C4 121.8(4) . .
F2 C4 C3 118.9(4) . .
F2 C4 C5 119.5(3) . .
C3 C4 C5 121.6(3) . .
C4 C5 C6 121.6(3) . .
C4 C5 C7 116.6(3) . .
C7 C5 C6 121.8(3) . .
O3 C6 Sr1 63.6(2) . 3
O3 C6 O4 125.8(3) . .
O3 C6 C5 117.5(4) . .
O4 C6 Sr1 62.2(2) . 3
O4 C6 C5 116.7(4) . .
C5 C6 Sr1 178.7(3) . 3
F4 C7 C5 119.8(3) . .
F4 C7 C8 118.8(4) . .
C8 C7 C5 121.4(4) . .
F5 C8 C2 120.0(3) . .
F5 C8 C7 118.5(4) . .
C2 C8 C7 121.6(4) . .
C101 N101 H101 118.5 . .
C101 N101 C105 123.0(5) . .
C105 N101 H101 118.5 . .
N101 C101 H10A 119.7 . .
N101 C101 C102 120.6(5) . .
C102 C101 H10A 119.7 . .
C101 C102 H102 120.4 . .
C101 C102 C103 119.2(5) . .
C103 C102 H102 120.4 . .
C102 C103 H103 120.4 . .
C104 C103 C102 119.1(5) . .
C104 C103 H103 120.4 . .
C103 C104 H104 120.5 . .
C103 C104 C105 119.0(6) . .
C105 C104 H104 120.5 . .
N101 C105 C104 119.1(5) . .
N101 C105 H105 120.4 . .
C104 C105 H105 120.4 . .

loop_
_geom_bond_atom_site_label_1
_geom_bond_atom_site_label_2
_geom_bond_distance
_geom_bond_site_symmetry_2
Sr1 O1 2.491(4) .
Sr1 O1 2.726(3) 2_664
Sr1 O1W 2.569(3) .
Sr1 O2 2.686(4) 2_664
Sr1 O2 2.488(4) 1_554
Sr1 O3 2.661(3) 3_544
Sr1 O4 2.630(3) 3_544
Sr1 O12 2.773(4) .
Sr1 O13 2.597(3) .
Sr1 N11 3.123(4) .
Sr1 C1 3.037(3) 2_664
Sr1 C6 2.969(3) 3_544
F1 C3 1.353(5) .
F2 C4 1.349(4) .
F4 C7 1.340(5) .
F5 C8 1.344(5) .
O1 Sr1 2.726(3) 2_665
O1 C1 1.237(9) .
O1W H1WA 0.8498 .
O1W H1WB 0.8497 .
O2 Sr1 2.488(4) 1_556
O2 Sr1 2.686(4) 2_665
O2 C1 1.250(9) .
O3 Sr1 2.661(3) 3
O3 C6 1.241(6) .
O4 Sr1 2.630(3) 3
O4 C6 1.255(6) .
O11 N11 1.227(5) .
O12 N11 1.248(5) .
O13 N11 1.279(5) .
C1 Sr1 3.037(3) 2_665
C1 C2 1.518(5) .
C2 C3 1.381(5) .
C2 C8 1.382(6) .
C3 C4 1.383(5) .
C4 C5 1.387(6) .
C5 C6 1.520(5) .
C5 C7 1.394(5) .
C6 Sr1 2.969(3) 3
C7 C8 1.387(6) .
N101 H101 0.8800 .
N101 C101 1.318(7) .
N101 C105 1.326(8) .
C101 H10A 0.9500 .
C101 C102 1.359(7) .
C102 H102 0.9500 .
C102 C103 1.386(10) .
C103 H103 0.9500 .
C103 C104 1.384(10) .
C104 H104 0.9500 .
C104 C105 1.390(9) .
C105 H105 0.9500 .

loop_
_geom_hbond_atom_site_label_D
_geom_hbond_atom_site_label_H
_geom_hbond_atom_site_label_A
_geom_hbond_distance_DH
_geom_hbond_distance_HA
_geom_hbond_distance_DA
_geom_hbond_angle_DHA
_geom_hbond_site_symmetry_A
O1W H1WA O3 0.85 2.10 2.896(6) 156.5 4_564
O1W H1WB O4 0.85 1.98 2.820(6) 168.9 4_565
N101 H101 O13 0.88 1.81 2.686(5) 176.1 3_545

loop_
_geom_torsion_atom_site_label_1
_geom_torsion_atom_site_label_2
_geom_torsion_atom_site_label_3
_geom_torsion_atom_site_label_4
_geom_torsion
_geom_torsion_site_symmetry_1
_geom_torsion_site_symmetry_2
_geom_torsion_site_symmetry_3
_geom_torsion_site_symmetry_4
Sr1 O1 C1 Sr1 167.1(9) . . . 2_665
Sr1 O1 C1 O2 -10.1(4) 2_665 . . .
Sr1 O1 C1 O2 157.0(8) . . . .
Sr1 O1 C1 C2 167.3(3) 2_665 . . .
Sr1 O1 C1 C2 -25.6(11) . . . .
Sr1 O2 C1 Sr1 -149.2(7) 1_556 . . 2_665
Sr1 O2 C1 O1 10.3(4) 2_665 . . .
Sr1 O2 C1 O1 -138.9(6) 1_556 . . .
Sr1 O2 C1 C2 -167.1(3) 2_665 . . .
Sr1 O2 C1 C2 43.7(8) 1_556 . . .
Sr1 O3 C6 O4 1.0(4) 3 . . .
Sr1 O3 C6 C5 179.2(3) 3 . . .
Sr1 O4 C6 O3 -1.0(5) 3 . . .
Sr1 O4 C6 C5 -179.3(3) 3 . . .
Sr1 O12 N11 O11 -178.7(4) . . . .
Sr1 O12 N11 O13 1.1(4) . . . .
Sr1 O13 N11 O11 178.6(3) . . . .
Sr1 O13 N11 O12 -1.2(4) . . . .
Sr1 C1 C2 C3 -23(3) 2_665 . . .
Sr1 C1 C2 C8 157(2) 2_665 . . .
F1 C3 C4 F2 1.4(6) . . . .
F1 C3 C4 C5 -179.9(4) . . . .
F2 C4 C5 C6 -1.4(7) . . . .
F2 C4 C5 C7 177.1(4) . . . .
F4 C7 C8 F5 0.8(6) . . . .
F4 C7 C8 C2 -179.1(4) . . . .
O1 C1 C2 C3 -117.6(5) . . . .
O1 C1 C2 C8 62.2(6) . . . .
O2 C1 C2 C3 59.9(6) . . . .
O2 C1 C2 C8 -120.2(5) . . . .
C1 C2 C3 F1 0.4(8) . . . .
C1 C2 C3 C4 178.8(5) . . . .
C1 C2 C8 F5 0.8(7) . . . .
C1 C2 C8 C7 -179.4(5) . . . .
C2 C3 C4 F2 -177.0(4) . . . .
C2 C3 C4 C5 1.6(7) . . . .
C3 C2 C8 F5 -179.4(4) . . . .
C3 C2 C8 C7 0.5(7) . . . .
C3 C4 C5 C6 179.9(4) . . . .
C3 C4 C5 C7 -1.5(7) . . . .
C4 C5 C6 O3 -59.3(6) . . . .
C4 C5 C6 O4 119.1(5) . . . .
C4 C5 C7 F4 179.5(4) . . . .
C4 C5 C7 C8 1.0(7) . . . .
C5 C7 C8 F5 179.4(4) . . . .
C5 C7 C8 C2 -0.5(7) . . . .
C6 C5 C7 F4 -1.9(7) . . . .
C6 C5 C7 C8 179.5(4) . . . .
C7 C5 C6 O3 122.2(5) . . . .
C7 C5 C6 O4 -59.4(6) . . . .
C8 C2 C3 F1 -179.5(4) . . . .
C8 C2 C3 C4 -1.1(7) . . . .
N101 C101 C102 C103 -1.1(9) . . . .
C101 N101 C105 C104 2.4(9) . . . .
C101 C102 C103 C104 0.7(9) . . . .
C102 C103 C104 C105 1.2(9) . . . .
C103 C104 C105 N101 -2.7(9) . . . .
C105 N101 C101 C102 -0.5(8) . . . .

loop_
_twin_individual_id
_twin_individual_mass_fraction_refined
1 0.54532
2 0.45468
